data_2207477
loop_
_publ_author_name
'Pu, Shou-Zhi'
'Yang, Tian-She'
'Wang, Ru-Ji'
'Xu, Jing-Kun'

_publ_section_title
;1,2-Bis[5-(2,2-dicyanovinyl)-2-ethyl-3-thienyl]-3,3,4,4,5,5-hexafluorocyclopent-1-ene,
 a new photochromic diarylethene compound
;
_journal_coeditor_code CF6475
_journal_issue 12
_journal_name_full 'Acta Crystallographica Section E'
_journal_page_first o4077
_journal_page_last o4079
_journal_paper_doi 10.1107/S1600536805036512
_journal_volume 61
_journal_year 2005
_chemical_formula_iupac 'C25 H14 F6 N4 S2'
_chemical_formula_moiety 'C25 H14 F6 N4 S2'
_chemical_formula_sum 'C25 H14 F6 N4 S2'
_chemical_formula_weight 548.52
_chemical_melting_point 438.5(5)
_chemical_name_systematic
;
1,2-Bis[2-ethyl-5-(2,2-dicyanovinyl)-3-thienyl]-3,3,4,4,5,5-
hexafluorocyclopent-1-ene
;
_space_group_IT_number 179
_symmetry_cell_setting hexagonal
_symmetry_space_group_name_Hall 'P 65 2 (0 0 1)'
_symmetry_space_group_name_H-M 'P 65 2 2'
_atom_sites_solution_hydrogens geom
_atom_sites_solution_primary direct
_atom_sites_solution_secondary difmap
_audit_creation_method SHELXL-97
_cell_angle_alpha 90.00
_cell_angle_beta 90.00
_cell_angle_gamma 120.00
_cell_formula_units_Z 6
_cell_length_a 8.4786(7)
_cell_length_b 8.4786(7)
_cell_length_c 59.562(9)
_cell_measurement_reflns_used 60
_cell_measurement_temperature 295(2)
_cell_measurement_theta_max 12.54
_cell_measurement_theta_min 2.09
_cell_volume 3708.1(7)
_computing_cell_refinement XSCANS
_computing_data_collection 'XSCANS (Bruker, 1997)'
_computing_data_reduction XSCANS
_computing_molecular_graphics SHELXTL
_computing_publication_material SHELXTL
_computing_structure_refinement SHELXTL
_computing_structure_solution 'SHELXTL (Bruker, 1997)'
_diffrn_measured_fraction_theta_full 1.00
_diffrn_measured_fraction_theta_max 1.00
_diffrn_measurement_device_type 'Bruker P4'
_diffrn_measurement_method \w
_diffrn_radiation_monochromator graphite
_diffrn_radiation_source 'fine-focus sealed tube'
_diffrn_radiation_type MoK\a
_diffrn_radiation_wavelength 0.71073
_diffrn_reflns_av_R_equivalents 0.0637
_diffrn_reflns_av_sigmaI/netI 0.0553
_diffrn_reflns_limit_h_max 10
_diffrn_reflns_limit_h_min -1
_diffrn_reflns_limit_k_max 1
_diffrn_reflns_limit_k_min -10
_diffrn_reflns_limit_l_max 70
_diffrn_reflns_limit_l_min -1
_diffrn_reflns_number 5982
_diffrn_reflns_theta_full 25.00
_diffrn_reflns_theta_max 25.00
_diffrn_reflns_theta_min 2.05
_diffrn_standards_decay_% 0
_diffrn_standards_interval_count 97
_diffrn_standards_number 3
_exptl_absorpt_coefficient_mu 0.283
_exptl_absorpt_correction_type none
_exptl_crystal_colour colorless
_exptl_crystal_density_diffrn 1.474
_exptl_crystal_density_method 'not measured'
_exptl_crystal_description prism
_exptl_crystal_F_000 1668
_exptl_crystal_size_max 0.4
_exptl_crystal_size_mid 0.4
_exptl_crystal_size_min 0.3
_refine_diff_density_max 0.179
_refine_diff_density_min -0.189
_refine_ls_abs_structure_details 'Flack (1983), 725 Friedel pairs'
_refine_ls_abs_structure_Flack -0.1(2)
_refine_ls_extinction_coef 0.0026(4)
_refine_ls_extinction_expression Fc^*^=kFc[1+0.001xFc^2^\l^3^/sin(2\q)]^-1/4^
_refine_ls_extinction_method SHELXL97
_refine_ls_goodness_of_fit_ref 1.065
_refine_ls_hydrogen_treatment constr
_refine_ls_matrix_type full
_refine_ls_number_parameters 182
_refine_ls_number_reflns 2178
_refine_ls_number_restraints 8
_refine_ls_restrained_S_all 1.095
_refine_ls_R_factor_all 0.0774
_refine_ls_R_factor_gt 0.0486
_refine_ls_shift/su_max 0.000
_refine_ls_shift/su_mean 0.000
_refine_ls_structure_factor_coef Fsqd
_refine_ls_weighting_details 'calc w = 1/[\s^2^(Fo^2^)+(0.001P)^2^+4P] where P = (Fo^2^+2Fc^2^)/3'
_refine_ls_weighting_scheme calc
_refine_ls_wR_factor_gt 0.1034
_refine_ls_wR_factor_ref 0.1179
_reflns_number_gt 1542
_reflns_number_total 2178
_reflns_threshold_expression I>2\s(I)
_cod_data_source_file cf6475.cif
_cod_data_source_block Ia
_cod_depositor_comments
;
The following automatic conversions were performed:
'_symmetry_cell_setting' value 'Hexagonal' changed to 'hexagonal'
according to '/home/saulius/struct/CIF-dictionaries/cif_core.dic'
dictionary named 'cif_core.dic' version 2.4.1 from 2010-06-29.

Automatic conversion script
Id: cif_fix_enum 1527 2010-12-29 10:47:43Z saulius 

The following automatic conversions were performed:

'_chemical_melting_point' value '438-439' was changed to '438.5(5)' -
the average value was taken and precision was estimated.

Automatic conversion script
Id: cif_fix_values 1646 2011-03-28 12:23:43Z adriana 

The following automatic conversions were performed:

'_chemical_melting_point' value '438-439' was changed to '438.5(5)' -
the average value was taken and precision was
estimated.

'_symmetry_cell_setting' value 'Hexagonal' changed to
'hexagonal' according to
/home/saulius/struct/CIF-dictionaries/cif_core.dic dictionary named
'cif_core.dic' version 2.4.1 from 2010-06-29.

Automatic conversion script
Id: cif_fix_values 1715 2011-07-08 13:25:40Z adriana 
;
_cod_original_cell_volume 3708.0(7)
_cod_database_code 2207477
_cod_database_fobs_code 2207477

loop_
_symmetry_equiv_pos_as_xyz
'x, y, z'
'-y, x-y, z+2/3'
'-x+y, -x, z+1/3'
'-x, -y, z+1/2'
'y, -x+y, z+1/6'
'x-y, x, z+5/6'
'y, x, -z+2/3'
'x-y, -y, -z'
'-x, -x+y, -z+1/3'
'-y, -x, -z+1/6'
'-x+y, y, -z+1/2'
'x, x-y, -z+5/6'

loop_
_atom_site_label
_atom_site_fract_x
_atom_site_fract_y
_atom_site_fract_z
_atom_site_U_iso_or_equiv
_atom_site_adp_type
_atom_site_calc_flag
_atom_site_refinement_flags
_atom_site_occupancy
_atom_site_type_symbol
S1 0.26456(17) 0.89681(18) 0.047760(17) 0.0597(3) Uani d . 1 S
F1 -0.3429(5) 0.8414(5) 0.03203(7) 0.1328(15) Uani d . 1 F
F2 -0.2048(4) 1.1270(5) 0.03419(5) 0.0975(11) Uani d D 1 F
F3 -0.2791(12) 1.2140(9) 0.00028(12) 0.098(2) Uani d PD 0.50 F
F4 -0.5026(8) 0.9387(12) -0.0011(2) 0.108(5) Uani d PD 0.50 F
N1 0.5825(8) 0.9564(9) 0.08672(7) 0.1044(18) Uani d . 1 N
N2 0.5654(7) 1.3708(8) 0.12714(7) 0.1051(18) Uani d . 1 N
C1 -0.0729(6) 0.9949(6) 0.01132(6) 0.0537(11) Uani d . 1 C
C2 -0.2419(6) 0.9917(7) 0.02001(6) 0.0594(12) Uani d D 1 C
C3 -0.3236(10) 1.0384(13) -0.00060(13) 0.071(4) Uani d PD 0.50 C
C4 0.1219(6) 0.8666(6) 0.02578(6) 0.0506(10) Uani d . 1 C
C5 0.0531(6) 0.9835(6) 0.02725(6) 0.0531(11) Uani d . 1 C
C6 0.1145(6) 1.0923(7) 0.04690(6) 0.0605(12) Uani d . 1 C
H6A 0.0780 1.1755 0.0508 0.073 Uiso calc R 1 H
C7 0.2322(6) 1.0639(6) 0.05971(6) 0.0564(11) Uani d . 1 C
C8 0.3161(7) 1.1642(7) 0.07950(6) 0.0660(13) Uani d . 1 C
H8A 0.2789 1.2457 0.0839 0.079 Uiso calc R 1 H
C9 0.4417(7) 1.1588(7) 0.09285(6) 0.0668(14) Uani d . 1 C
C10 0.5197(8) 1.0470(9) 0.08924(8) 0.0765(16) Uani d . 1 C
C11 0.5087(8) 1.2767(8) 0.11186(7) 0.0781(16) Uani d . 1 C
C12 0.0810(7) 0.7238(7) 0.00836(6) 0.0608(12) Uani d . 1 C
H12A 0.1599 0.7808 -0.0045 0.073 Uiso calc R 1 H
H12B -0.0436 0.6753 0.0033 0.073 Uiso calc R 1 H
C13 0.1052(8) 0.5664(7) 0.01630(7) 0.0806(16) Uani d . 1 C
H13A 0.0748 0.4802 0.0043 0.121 Uiso calc R 1 H
H13B 0.0266 0.5077 0.0289 0.121 Uiso calc R 1 H
H13C 0.2295 0.6120 0.0207 0.121 Uiso calc R 1 H

loop_
_atom_site_aniso_label
_atom_site_aniso_U_11
_atom_site_aniso_U_22
_atom_site_aniso_U_33
_atom_site_aniso_U_12
_atom_site_aniso_U_13
_atom_site_aniso_U_23
S1 0.0610(8) 0.0678(8) 0.0521(5) 0.0336(7) -0.0045(5) 0.0000(5)
F1 0.089(3) 0.114(3) 0.209(4) 0.061(2) 0.070(3) 0.079(3)
F2 0.089(2) 0.129(3) 0.0980(19) 0.072(2) -0.0159(17) -0.049(2)
F3 0.130(7) 0.104(6) 0.095(4) 0.086(5) -0.008(5) -0.009(5)
F4 0.050(4) 0.170(16) 0.096(5) 0.049(7) 0.015(5) 0.030(12)
N1 0.106(4) 0.154(6) 0.074(3) 0.080(4) -0.010(3) -0.007(3)
N2 0.118(4) 0.105(4) 0.064(2) 0.034(4) -0.019(3) -0.012(3)
C1 0.053(3) 0.062(3) 0.0503(19) 0.032(2) -0.0027(19) -0.009(2)
C2 0.064(3) 0.067(3) 0.052(2) 0.036(3) 0.002(2) -0.004(2)
C3 0.052(6) 0.091(15) 0.079(5) 0.042(8) -0.010(7) -0.014(7)
C4 0.048(2) 0.058(3) 0.0447(19) 0.026(2) 0.0032(18) 0.0013(18)
C5 0.056(3) 0.063(3) 0.0417(19) 0.031(2) -0.0024(18) -0.0012(19)
C6 0.070(3) 0.069(3) 0.048(2) 0.038(3) -0.001(2) -0.006(2)
C7 0.062(3) 0.063(3) 0.0424(19) 0.030(2) -0.0029(19) -0.0038(19)
C8 0.080(4) 0.065(3) 0.047(2) 0.031(3) -0.007(2) -0.001(2)
C9 0.070(3) 0.072(4) 0.042(2) 0.023(3) -0.002(2) 0.003(2)
C10 0.072(4) 0.101(5) 0.053(3) 0.040(4) -0.006(2) 0.003(3)
C11 0.080(4) 0.085(4) 0.047(2) 0.025(3) -0.007(2) 0.002(3)
C12 0.065(3) 0.066(3) 0.054(2) 0.035(3) 0.001(2) -0.006(2)
C13 0.106(5) 0.067(4) 0.072(3) 0.045(4) 0.010(3) -0.001(3)

loop_
_atom_type_symbol
_atom_type_description
_atom_type_scat_dispersion_real
_atom_type_scat_dispersion_imag
_atom_type_scat_source
C C 0.0033 0.0016 'International Tables Vol C Tables 4.2.6.8 and 6.1.1.4'
H H 0.0000 0.0000 'International Tables Vol C Tables 4.2.6.8 and 6.1.1.4'
N N 0.0061 0.0033 'International Tables Vol C Tables 4.2.6.8 and 6.1.1.4'
F F 0.0171 0.0103 'International Tables Vol C Tables 4.2.6.8 and 6.1.1.4'
S S 0.1246 0.1234 'International Tables Vol C Tables 4.2.6.8 and 6.1.1.4'

loop_
_geom_angle_atom_site_label_1
_geom_angle_atom_site_label_2
_geom_angle_atom_site_label_3
_geom_angle_site_symmetry_1
_geom_angle_site_symmetry_3
_geom_angle
C4 S1 C7 . . 92.7(2)
C1 C1 C5 8_675 . 130.4(2)
C1 C1 C2 8_675 . 110.05(19)
C5 C1 C2 . . 119.5(3)
F2 C2 F1 . . 104.2(4)
F2 C2 C3 . 8_675 119.5(5)
F1 C2 C3 . 8_675 101.4(5)
F2 C2 C1 . . 112.9(4)
F1 C2 C1 . . 110.6(4)
C3 C2 C1 8_675 . 107.5(4)
F2 C2 C3 . . 103.0(4)
F1 C2 C3 . . 120.8(5)
C1 C2 C3 . . 105.3(4)
F4 C3 F3 . . 107.9(8)
F4 C3 C2 . 8_675 113.6(8)
F3 C3 C2 . 8_675 109.9(7)
F4 C3 C2 . . 111.8(8)
F3 C3 C2 . . 109.7(6)
C2 C3 C2 8_675 . 103.9(5)
C5 C4 C12 . . 127.9(4)
C5 C4 S1 . . 111.4(3)
C12 C4 S1 . . 120.7(3)
C4 C5 C6 . . 111.7(4)
C4 C5 C1 . . 126.1(4)
C6 C5 C1 . . 122.2(4)
C7 C6 C5 . . 114.1(4)
C7 C6 H6A . . 123.0
C5 C6 H6A . . 123.0
C6 C7 C8 . . 123.2(4)
C6 C7 S1 . . 110.1(3)
C8 C7 S1 . . 126.6(4)
C9 C8 C7 . . 129.6(5)
C9 C8 H8A . . 115.2
C7 C8 H8A . . 115.2
C8 C9 C10 . . 125.0(4)
C8 C9 C11 . . 119.3(5)
C10 C9 C11 . . 115.7(5)
N1 C10 C9 . . 178.8(6)
N2 C11 C9 . . 178.7(7)
C4 C12 C13 . . 114.5(4)
C4 C12 H12A . . 108.6
C13 C12 H12A . . 108.6
C4 C12 H12B . . 108.6
C13 C12 H12B . . 108.6
H12A C12 H12B . . 107.6
C12 C13 H13A . . 109.5
C12 C13 H13B . . 109.5
H13A C13 H13B . . 109.5
C12 C13 H13C . . 109.5
H13A C13 H13C . . 109.5
H13B C13 H13C . . 109.5

loop_
_geom_bond_atom_site_label_1
_geom_bond_atom_site_label_2
_geom_bond_site_symmetry_2
_geom_bond_distance
_geom_bond_publ_flag
S1 C4 . 1.713(4) yes
S1 C7 . 1.725(5) yes
F1 C2 . 1.334(5) ?
F2 C2 . 1.329(5) ?
F3 C3 . 1.341(9) ?
F4 C3 . 1.317(8) ?
F4 F3 8_675 1.338(11) ?
N1 C10 . 1.143(7) yes
N2 C11 . 1.146(6) yes
C1 C1 8_675 1.351(7) yes
C1 C5 . 1.468(5) yes
C1 C2 . 1.511(6) yes
C2 C3 8_675 1.476(8) yes
C2 C3 . 1.555(8) yes
C3 C2 8_675 1.476(8) yes
C4 C5 . 1.381(6) ?
C4 C12 . 1.497(6) ?
C5 C6 . 1.418(5) ?
C6 C7 . 1.370(6) ?
C6 H6A . 0.930 ?
C7 C8 . 1.419(6) yes
C8 C9 . 1.348(6) yes
C8 H8A . 0.930 ?
C9 C10 . 1.417(8) yes
C9 C11 . 1.427(6) yes
C12 C13 . 1.524(6) ?
C12 H12A . 0.970 ?
C12 H12B . 0.970 ?
C13 H13A . 0.960 ?
C13 H13B . 0.960 ?
C13 H13C . 0.960 ?

loop_
_geom_torsion_atom_site_label_1
_geom_torsion_atom_site_label_2
_geom_torsion_atom_site_label_3
_geom_torsion_atom_site_label_4
_geom_torsion_site_symmetry_1
_geom_torsion_site_symmetry_4
_geom_torsion
_geom_torsion_publ_flag
C1 C1 C2 F2 8_675 . -122.1(5) ?
C5 C1 C2 F2 . . 59.1(5) ?
C1 C1 C2 F1 8_675 . 121.6(5) ?
C5 C1 C2 F1 . . -57.1(6) ?
C1 C1 C2 C3 8_675 8_675 11.8(8) ?
C5 C1 C2 C3 . 8_675 -167.0(5) ?
C1 C1 C2 C3 8_675 . -10.4(7) ?
C5 C1 C2 C3 . . 170.8(5) yes
F4 F4 C3 C3 8_675 8_675 161(3) ?
F3 F4 C3 C3 8_675 8_675 -7.4(16) ?
C3 F4 C3 F4 8_675 8_675 -161(3) ?
F3 F4 C3 F4 8_675 8_675 -169(2) ?
F4 F4 C3 F3 8_675 . -7.2(19) ?
C3 F4 C3 F3 8_675 . -169(2) ?
F3 F4 C3 F3 8_675 . -175.9(6) ?
F4 F4 C3 C2 8_675 8_675 -129.3(18) ?
C3 F4 C3 C2 8_675 8_675 69.4(16) ?
F3 F4 C3 C2 8_675 8_675 62.0(10) ?
F4 F4 C3 C2 8_675 . 113.6(17) ?
C3 F4 C3 C2 8_675 . -47.7(15) ?
F3 F4 C3 C2 8_675 . -55.2(10) ?
F4 F4 C3 F3 8_675 8_675 169(2) ?
C3 F4 C3 F3 8_675 8_675 7.4(16) ?
F4 F3 C3 C3 8_675 8_675 -26(5) ?
C3 F3 C3 F4 8_675 8_675 26(5) ?
F4 F3 C3 F4 8_675 . 5.4(15) ?
C3 F3 C3 F4 8_675 . 32(5) ?
F4 F3 C3 C2 8_675 8_675 129.7(10) ?
C3 F3 C3 C2 8_675 8_675 156(5) ?
F4 F3 C3 C2 8_675 . -116.7(11) ?
C3 F3 C3 C2 8_675 . -90(5) ?
F4 F3 C3 F3 8_675 8_675 -0.9(12) ?
C3 F3 C3 F3 8_675 8_675 25(4) ?
F2 C2 C3 C3 . 8_675 -142.5(10) ?
F1 C2 C3 C3 . 8_675 -27.0(11) ?
C1 C2 C3 C3 . 8_675 99.0(9) ?
F2 C2 C3 F4 . 8_675 -54.6(11) ?
F1 C2 C3 F4 . 8_675 61.0(12) ?
C3 C2 C3 F4 8_675 8_675 87.9(13) ?
C1 C2 C3 F4 . 8_675 -173.1(9) ?
F2 C2 C3 F4 . . -101.7(8) ?
F1 C2 C3 F4 . . 13.8(10) ?
C3 C2 C3 F4 8_675 . 40.8(9) ?
C1 C2 C3 F4 . . 139.8(7) ?
F2 C2 C3 F3 . . 18.0(7) ?
F1 C2 C3 F3 . . 133.5(6) ?
C3 C2 C3 F3 8_675 . 160.5(13) ?
C1 C2 C3 F3 . . -100.5(7) ?
F2 C2 C3 C2 . 8_675 135.4(5) ?
F1 C2 C3 C2 . 8_675 -109.1(7) ?
C3 C2 C3 C2 8_675 8_675 -82.1(10) ?
C1 C2 C3 C2 . 8_675 16.9(6) ?
F2 C2 C3 F3 . 8_675 -137.5(4) ?
F1 C2 C3 F3 . 8_675 -22.0(6) ?
C3 C2 C3 F3 8_675 8_675 5.0(8) ?
C1 C2 C3 F3 . 8_675 104.0(4) ?
C7 S1 C4 C5 . . 1.0(3) ?
C7 S1 C4 C12 . . -177.3(4) ?
C12 C4 C5 C6 . . 176.2(4) ?
S1 C4 C5 C6 . . -1.9(5) ?
C12 C4 C5 C1 . . -1.8(7) ?
S1 C4 C5 C1 . . 180.0(3) ?
C1 C1 C5 C4 8_675 . -48.1(9) ?
C2 C1 C5 C4 . . 130.4(5) yes
C1 C1 C5 C6 8_675 . 134.0(6) yes
C2 C1 C5 C6 . . -47.5(6) yes
C4 C5 C6 C7 . . 2.2(6) ?
C1 C5 C6 C7 . . -179.7(4) ?
C5 C6 C7 C8 . . 177.1(4) ?
C5 C6 C7 S1 . . -1.4(5) ?
C4 S1 C7 C6 . . 0.2(4) ?
C4 S1 C7 C8 . . -178.2(4) ?
C6 C7 C8 C9 . . -175.5(5) yes
S1 C7 C8 C9 . . 2.7(8) ?
C7 C8 C9 C10 . . 0.9(9) ?
C7 C8 C9 C11 . . 178.9(5) ?
C5 C4 C12 C13 . . -153.8(5) yes
S1 C4 C12 C13 . . 24.3(6) ?
